data_4033197
loop_
_publ_author_name
'Wurm, Thomas'
'Turnbull, Ben W. H.'
'Ambler, Brett R.'
'Krische, Michael J.'

_publ_section_title
;
 Thermal Hetero-Diels-Alder Reaction of Benzocyclobutenones with Isatins
 To Form 2-Oxindole Spirolactones.
;
_journal_issue 24
_journal_name_full 'The Journal of organic chemistry'
_journal_page_first 13751
_journal_page_last 13755
_journal_paper_doi 10.1021/acs.joc.7b02769
_journal_volume 82
_journal_year 2017
_chemical_formula_moiety 'C16 H10 Br N O3'
_chemical_formula_sum 'C16 H10 Br N O3'
_chemical_formula_weight 344.16
_space_group_crystal_system monoclinic
_space_group_IT_number 14
_space_group_name_Hall '-P 2ybc'
_space_group_name_H-M_alt 'P 1 21/c 1'
_symmetry_space_group_name_Hall '-P 2ybc'
_symmetry_space_group_name_H-M 'P 1 21/c 1'
_atom_sites_solution_hydrogens mixed
_audit_creation_method SHELXL-2016/6
_cell_angle_alpha 90
_cell_angle_beta 103.833(5)
_cell_angle_gamma 90
_cell_formula_units_Z 4
_cell_length_a 10.7578(12)
_cell_length_b 8.1502(9)
_cell_length_c 16.2547(16)
_cell_measurement_reflns_used 7028
_cell_measurement_temperature 100(2)
_cell_measurement_theta_max 29.4
_cell_measurement_theta_min 2.58
_cell_volume 1383.8(3)
_computing_cell_refinement 'Apex II release 2010, Bruker AXS, Inc.'
_computing_data_collection 'Apex II release 2010, Bruker AXS, Inc.'
_computing_data_reduction 'Apex II release 2010, Bruker AXS, Inc.'
_computing_molecular_graphics 'XP SHELXTL/PC, Siemens Analytical'
_computing_publication_material 'SHELXL-2016/6, Sheldrick, G. M.'
_computing_structure_refinement 'Shelxl-2016/6, Sheldrick, G. M.'
_computing_structure_solution
;

Sheldrick, G. M. (2015).  SHELXT.  Acta Cryst. A71, 3-8.

;
_diffrn_ambient_temperature 100(2)
_diffrn_measured_fraction_theta_full 0.999
_diffrn_measured_fraction_theta_max 0.997
_diffrn_measurement_device_type 'Nonius Kappa CCD with Bruker Apex II detector'
_diffrn_measurement_method \w-scans
_diffrn_radiation_type MoK\a
_diffrn_radiation_wavelength 0.71073
_diffrn_reflns_av_R_equivalents 0.0475
_diffrn_reflns_av_unetI/netI 0.0366
_diffrn_reflns_Laue_measured_fraction_full 0.999
_diffrn_reflns_Laue_measured_fraction_max 0.997
_diffrn_reflns_limit_h_max 15
_diffrn_reflns_limit_h_min -15
_diffrn_reflns_limit_k_max 11
_diffrn_reflns_limit_k_min -11
_diffrn_reflns_limit_l_max 23
_diffrn_reflns_limit_l_min -20
_diffrn_reflns_number 24546
_diffrn_reflns_point_group_measured_fraction_full 0.999
_diffrn_reflns_point_group_measured_fraction_max 0.997
_diffrn_reflns_theta_full 25.242
_diffrn_reflns_theta_max 30.551
_diffrn_reflns_theta_min 2.813
_diffrn_source 'fine focus sealed tube'
_exptl_absorpt_coefficient_mu 2.979
_exptl_absorpt_correction_T_max 1.00
_exptl_absorpt_correction_T_min 0.518
_exptl_absorpt_correction_type numerical
_exptl_absorpt_process_details
;
SADABS. G. M. Sheldrick. Apex II release 2010, Bruker AXS, Inc.
;
_exptl_crystal_colour colorless
_exptl_crystal_density_diffrn 1.652
_exptl_crystal_description plate
_exptl_crystal_F_000 688
_exptl_crystal_size_max 0.450
_exptl_crystal_size_mid 0.210
_exptl_crystal_size_min 0.040
_refine_diff_density_max 2.834
_refine_diff_density_min -1.807
_refine_diff_density_rms 0.105
_refine_ls_extinction_method none
_refine_ls_goodness_of_fit_ref 1.029
_refine_ls_hydrogen_treatment mixed
_refine_ls_matrix_type full
_refine_ls_number_parameters 194
_refine_ls_number_reflns 4228
_refine_ls_number_restraints 0
_refine_ls_restrained_S_all 1.029
_refine_ls_R_factor_all 0.0626
_refine_ls_R_factor_gt 0.0440
_refine_ls_shift/su_max 0.000
_refine_ls_shift/su_mean 0.000
_refine_ls_structure_factor_coef Fsqd
_refine_ls_weighting_details 'w=1/[\s^2^(Fo^2^)+(0.0478P)^2^+3.1606P] where P=(Fo^2^+2Fc^2^)/3'
_refine_ls_weighting_scheme calc
_refine_ls_wR_factor_gt 0.1051
_refine_ls_wR_factor_ref 0.1145
_reflns_Friedel_coverage 0.000
_reflns_number_gt 3297
_reflns_number_total 4228
_reflns_threshold_expression 'I > 2\s(I)'
_cod_data_source_file jo7b02769_si_002.cif
_cod_data_source_block shelx
_cod_depositor_comments 'Adding full bibliography for 4033197.cif.'
_cod_database_code 4033197
_shelx_shelxl_version_number 2016/6
_shelx_space_group_comment
;
The symmetry employed for this shelxl refinement is uniquely defined
by the following loop, which should always be used as a source of
symmetry information in preference to the above space-group names.
They are only intended as comments.
;
_shelx_estimated_absorpt_t_min 0.347
_shelx_estimated_absorpt_t_max 0.890

loop_
_space_group_symop_operation_xyz
'x, y, z'
'-x, y+1/2, -z+1/2'
'-x, -y, -z'
'x, -y-1/2, z-1/2'

loop_
_atom_site_label
_atom_site_type_symbol
_atom_site_fract_x
_atom_site_fract_y
_atom_site_fract_z
_atom_site_U_iso_or_equiv
_atom_site_adp_type
_atom_site_occupancy
_atom_site_site_symmetry_order
_atom_site_calc_flag
_atom_site_refinement_flags_posn
_atom_site_refinement_flags_adp
C1 C 0.8591(2) 0.7356(3) -0.22588(15) 0.0144(5) Uani 1 1 d . .
C2 C 0.8106(2) 0.5950(3) -0.17789(14) 0.0109(4) Uani 1 1 d . .
C3 C 0.6881(2) 0.5441(3) -0.23819(13) 0.0109(4) Uani 1 1 d . .
C4 C 0.5947(2) 0.4323(3) -0.23122(15) 0.0156(5) Uani 1 1 d . .
H4 H 0.600862 0.371175 -0.180634 0.019 Uiso 1 1 calc R U
C5 C 0.4909(3) 0.4118(4) -0.30071(18) 0.0209(5) Uani 1 1 d . .
H5 H 0.425247 0.336031 -0.297269 0.025 Uiso 1 1 calc R U
C6 C 0.4822(3) 0.5002(4) -0.37459(17) 0.0218(5) Uani 1 1 d . .
H6 H 0.411053 0.482763 -0.421164 0.026 Uiso 1 1 calc R U
C7 C 0.5746(3) 0.6131(3) -0.38225(15) 0.0186(5) Uani 1 1 d . .
H7 H 0.568121 0.674295 -0.432851 0.022 Uiso 1 1 calc R U
C8 C 0.6770(2) 0.6333(3) -0.31283(14) 0.0138(4) Uani 1 1 d . .
C9 C 0.9128(2) 0.4633(3) -0.15580(14) 0.0137(4) Uani 1 1 d . .
H9A H 0.921736 0.406999 -0.208049 0.016 Uiso 1 1 calc R U
H9B H 0.996156 0.513966 -0.128619 0.016 Uiso 1 1 calc R U
C10 C 0.8762(2) 0.3418(3) -0.09668(14) 0.0127(4) Uani 1 1 d . .
C11 C 0.8970(2) 0.1748(3) -0.10402(17) 0.0186(5) Uani 1 1 d . .
H11 H 0.933805 0.135157 -0.147809 0.022 Uiso 1 1 calc R U
C12 C 0.8639(3) 0.0666(3) -0.04730(18) 0.0221(6) Uani 1 1 d . .
H12 H 0.877555 -0.047713 -0.052601 0.027 Uiso 1 1 calc R U
C13 C 0.8113(3) 0.1229(3) 0.01689(18) 0.0221(6) Uani 1 1 d . .
H13 H 0.790792 0.047733 0.056318 0.027 Uiso 1 1 calc R U
C14 C 0.7884(3) 0.2894(3) 0.02395(15) 0.0167(5) Uani 1 1 d . .
C15 C 0.8198(2) 0.4019(3) -0.03311(14) 0.0118(4) Uani 1 1 d . .
C16 C 0.7974(2) 0.5813(3) -0.02994(14) 0.0113(4) Uani 1 1 d . .
N1 N 0.7802(2) 0.7422(3) -0.30421(13) 0.0172(4) Uani 1 1 d . .
O1 O 0.95279(19) 0.8190(2) -0.19741(12) 0.0214(4) Uani 1 1 d . .
O2 O 0.79098(16) 0.66980(19) -0.10114(10) 0.0108(3) Uani 1 1 d . .
O3 O 0.78494(19) 0.6570(2) 0.03134(11) 0.0179(4) Uani 1 1 d . .
Br1 Br 0.70846(3) 0.34867(4) 0.11106(2) 0.02982(11) Uani 1 1 d . .
H1N H 0.795(4) 0.799(5) -0.338(2) 0.028(9) Uiso 1 1 d . .

loop_
_atom_site_aniso_label
_atom_site_aniso_U_11
_atom_site_aniso_U_22
_atom_site_aniso_U_33
_atom_site_aniso_U_23
_atom_site_aniso_U_13
_atom_site_aniso_U_12
C1 0.0197(12) 0.0163(11) 0.0097(10) 0.0014(8) 0.0080(9) -0.0027(9)
C2 0.0160(11) 0.0124(10) 0.0058(9) -0.0009(7) 0.0057(8) -0.0016(8)
C3 0.0120(10) 0.0133(10) 0.0076(9) -0.0019(8) 0.0029(8) 0.0012(8)
C4 0.0162(11) 0.0171(11) 0.0138(11) 0.0006(9) 0.0039(9) -0.0024(9)
C5 0.0149(12) 0.0237(13) 0.0238(13) -0.0027(10) 0.0037(10) -0.0048(10)
C6 0.0147(12) 0.0313(15) 0.0166(12) -0.0049(10) -0.0019(9) 0.0026(11)
C7 0.0192(12) 0.0261(13) 0.0097(10) 0.0010(9) 0.0022(9) 0.0057(10)
C8 0.0164(11) 0.0160(11) 0.0097(10) -0.0002(8) 0.0044(8) 0.0018(9)
C9 0.0132(11) 0.0173(11) 0.0114(10) -0.0030(8) 0.0047(8) 0.0019(9)
C10 0.0122(10) 0.0118(10) 0.0120(10) -0.0002(8) -0.0014(8) 0.0001(8)
C11 0.0162(12) 0.0133(12) 0.0227(12) -0.0050(9) -0.0023(9) 0.0036(9)
C12 0.0195(12) 0.0103(11) 0.0298(14) -0.0001(10) -0.0073(11) -0.0004(9)
C13 0.0230(13) 0.0154(12) 0.0223(13) 0.0077(9) -0.0058(10) -0.0088(10)
C14 0.0206(12) 0.0163(11) 0.0120(10) 0.0027(9) 0.0011(9) -0.0062(9)
C15 0.0139(10) 0.0099(10) 0.0104(10) 0.0009(8) 0.0003(8) -0.0017(8)
C16 0.0140(10) 0.0126(10) 0.0078(9) 0.0003(8) 0.0036(8) -0.0019(8)
N1 0.0237(11) 0.0199(11) 0.0092(9) 0.0043(8) 0.0064(8) -0.0051(9)
O1 0.0243(10) 0.0258(10) 0.0154(8) 0.0012(7) 0.0072(7) -0.0125(8)
O2 0.0188(8) 0.0081(7) 0.0067(7) -0.0001(5) 0.0059(6) -0.0002(6)
O3 0.0297(10) 0.0166(9) 0.0093(8) -0.0028(6) 0.0086(7) -0.0019(7)
Br1 0.0471(2) 0.02774(16) 0.02024(15) 0.00185(11) 0.01918(12) -0.01420(13)

loop_
_atom_type_symbol
_atom_type_description
_atom_type_scat_dispersion_real
_atom_type_scat_dispersion_imag
_atom_type_scat_source
C C 0.0033 0.0016 'International Tables Vol C Tables 4.2.6.8 and 6.1.1.4'
H H 0.0000 0.0000 'International Tables Vol C Tables 4.2.6.8 and 6.1.1.4'
N N 0.0061 0.0033 'International Tables Vol C Tables 4.2.6.8 and 6.1.1.4'
O O 0.0106 0.0060 'International Tables Vol C Tables 4.2.6.8 and 6.1.1.4'
Br Br -0.2901 2.4595 'International Tables Vol C Tables 4.2.6.8 and 6.1.1.4'

loop_
_geom_angle_atom_site_label_1
_geom_angle_atom_site_label_2
_geom_angle_atom_site_label_3
_geom_angle
O1 C1 N1 127.9(2)
O1 C1 C2 125.0(2)
N1 C1 C2 107.1(2)
O2 C2 C3 113.12(19)
O2 C2 C9 109.91(18)
C3 C2 C9 115.64(19)
O2 C2 C1 105.00(18)
C3 C2 C1 103.01(18)
C9 C2 C1 109.34(19)
C4 C3 C8 120.2(2)
C4 C3 C2 132.2(2)
C8 C3 C2 107.6(2)
C3 C4 C5 118.0(2)
C3 C4 H4 121.0
C5 C4 H4 121.0
C6 C5 C4 121.0(3)
C6 C5 H5 119.5
C4 C5 H5 119.5
C7 C6 C5 121.6(2)
C7 C6 H6 119.2
C5 C6 H6 119.2
C6 C7 C8 117.0(2)
C6 C7 H7 121.5
C8 C7 H7 121.5
C7 C8 C3 122.2(2)
C7 C8 N1 127.8(2)
C3 C8 N1 110.0(2)
C10 C9 C2 109.45(19)
C10 C9 H9A 109.8
C2 C9 H9A 109.8
C10 C9 H9B 109.8
C2 C9 H9B 109.8
H9A C9 H9B 108.2
C11 C10 C15 120.8(2)
C11 C10 C9 121.4(2)
C15 C10 C9 117.9(2)
C12 C11 C10 119.7(3)
C12 C11 H11 120.2
C10 C11 H11 120.2
C13 C12 C11 120.6(2)
C13 C12 H12 119.7
C11 C12 H12 119.7
C12 C13 C14 120.1(2)
C12 C13 H13 120.0
C14 C13 H13 120.0
C13 C14 C15 120.6(3)
C13 C14 Br1 115.7(2)
C15 C14 Br1 123.7(2)
C14 C15 C10 118.3(2)
C14 C15 C16 123.7(2)
C10 C15 C16 118.1(2)
O3 C16 O2 116.2(2)
O3 C16 C15 125.7(2)
O2 C16 C15 118.13(19)
C1 N1 C8 111.9(2)
C1 N1 H1N 121(3)
C8 N1 H1N 127(3)
C16 O2 C2 121.64(18)

loop_
_geom_bond_atom_site_label_1
_geom_bond_atom_site_label_2
_geom_bond_distance
C1 O1 1.212(3)
C1 N1 1.352(3)
C1 C2 1.545(3)
C2 O2 1.449(3)
C2 C3 1.501(3)
C2 C9 1.517(3)
C3 C4 1.381(3)
C3 C8 1.395(3)
C4 C5 1.395(4)
C4 H4 0.9500
C5 C6 1.384(4)
C5 H5 0.9500
C6 C7 1.382(4)
C6 H6 0.9500
C7 C8 1.386(3)
C7 H7 0.9500
C8 N1 1.402(3)
C9 C10 1.497(3)
C9 H9A 0.9900
C9 H9B 0.9900
C10 C11 1.389(3)
C10 C15 1.405(3)
C11 C12 1.383(4)
C11 H11 0.9500
C12 C13 1.379(4)
C12 H12 0.9500
C13 C14 1.389(4)
C13 H13 0.9500
C14 C15 1.402(3)
C14 Br1 1.887(3)
C15 C16 1.484(3)
C16 O3 1.206(3)
C16 O2 1.352(3)
N1 H1N 0.77(4)

loop_
_geom_hbond_atom_site_label_D
_geom_hbond_atom_site_label_H
_geom_hbond_atom_site_label_A
_geom_hbond_distance_DH
_geom_hbond_distance_HA
_geom_hbond_distance_DA
_geom_hbond_angle_DHA
_geom_hbond_site_symmetry_A
N1 H1N O3 0.77(4) 2.13(4) 2.809(3) 148(4) 4_575

loop_
_geom_torsion_atom_site_label_1
_geom_torsion_atom_site_label_2
_geom_torsion_atom_site_label_3
_geom_torsion_atom_site_label_4
_geom_torsion
O1 C1 C2 O2 56.8(3)
N1 C1 C2 O2 -125.1(2)
O1 C1 C2 C3 175.4(2)
N1 C1 C2 C3 -6.4(3)
O1 C1 C2 C9 -61.1(3)
N1 C1 C2 C9 117.0(2)
O2 C2 C3 C4 -62.4(3)
C9 C2 C3 C4 65.6(3)
C1 C2 C3 C4 -175.2(3)
O2 C2 C3 C8 118.0(2)
C9 C2 C3 C8 -114.0(2)
C1 C2 C3 C8 5.2(2)
C8 C3 C4 C5 0.3(4)
C2 C3 C4 C5 -179.2(2)
C3 C4 C5 C6 0.4(4)
C4 C5 C6 C7 -0.8(4)
C5 C6 C7 C8 0.5(4)
C6 C7 C8 C3 0.2(4)
C6 C7 C8 N1 -178.2(3)
C4 C3 C8 C7 -0.6(4)
C2 C3 C8 C7 179.1(2)
C4 C3 C8 N1 178.1(2)
C2 C3 C8 N1 -2.3(3)
O2 C2 C9 C10 55.4(2)
C3 C2 C9 C10 -74.1(2)
C1 C2 C9 C10 170.21(18)
C2 C9 C10 C11 140.6(2)
C2 C9 C10 C15 -39.4(3)
C15 C10 C11 C12 -1.1(4)
C9 C10 C11 C12 178.9(2)
C10 C11 C12 C13 -0.5(4)
C11 C12 C13 C14 1.5(4)
C12 C13 C14 C15 -0.9(4)
C12 C13 C14 Br1 176.99(19)
C13 C14 C15 C10 -0.7(4)
Br1 C14 C15 C10 -178.36(17)
C13 C14 C15 C16 179.6(2)
Br1 C14 C15 C16 1.9(3)
C11 C10 C15 C14 1.7(3)
C9 C10 C15 C14 -178.3(2)
C11 C10 C15 C16 -178.6(2)
C9 C10 C15 C16 1.4(3)
C14 C15 C16 O3 21.9(4)
C10 C15 C16 O3 -157.9(2)
C14 C15 C16 O2 -158.6(2)
C10 C15 C16 O2 21.7(3)
O1 C1 N1 C8 -176.4(3)
C2 C1 N1 C8 5.5(3)
C7 C8 N1 C1 176.4(3)
C3 C8 N1 C1 -2.2(3)
O3 C16 O2 C2 177.0(2)
C15 C16 O2 C2 -2.6(3)
C3 C2 O2 C16 94.6(2)
C9 C2 O2 C16 -36.3(3)
C1 C2 O2 C16 -153.8(2)
